data_7029871
loop_
_publ_author_name
'Chaignon, J\'er\'emy'
'Stiriba, Salah-Eddine'
'Lloret, Francisco'
'Yuste, Consuelo'
'Pilet, Guillaume'
'Bonneviot, Laurent'
'Albela, Bel\'en'
'Castro, Isabel'

_publ_section_title
;
 Bioinspired manganese(ii) complexes with a clickable ligand for
 immobilisation on a solid support.
;
_journal_issue 25
_journal_name_full 'Dalton transactions (Cambridge, England : 2003)'
_journal_page_first 9704
_journal_page_last 9713
_journal_paper_doi 10.1039/c3dt53636j
_journal_volume 43
_journal_year 2014
_chemical_formula_moiety 'C30 H30 Mn2 N18, 2(C H4 O)'
_chemical_formula_sum 'C32 H38 Mn2 N18 O2'
_chemical_formula_weight 816.68
_chemical_name_systematic
;
[di-mu-azido-diazido-bis(N,N?-bis((pyridin-2-yl)methyl)prop-2-yn-1-amine)]dimanganese(II)
;
_space_group_IT_number 2
_symmetry_cell_setting triclinic
_symmetry_space_group_name_Hall '-P 1'
_symmetry_space_group_name_H-M 'P -1'
_atom_sites_solution_hydrogens geom
_atom_sites_solution_primary direct
_atom_sites_solution_secondary difmap
_audit_creation_method SHELXL-97
_cell_angle_alpha 85.5500(10)
_cell_angle_beta 81.6560(10)
_cell_angle_gamma 69.6870(10)
_cell_formula_units_Z 1
_cell_length_a 9.0552(2)
_cell_length_b 10.1744(2)
_cell_length_c 11.1141(2)
_cell_measurement_temperature 293(2)
_cell_measurement_theta_max 25.7
_cell_measurement_theta_min 1.9
_cell_volume 949.70(3)
_computing_cell_refinement 'SAINT (Bruker, 2003)'
_computing_data_collection 'APEX2 (Bruker, 2003)'
_computing_data_reduction SAINT
_computing_molecular_graphics 'ORTEPII (Johnson, 1976)'
_computing_publication_material SHELXL97
_computing_structure_refinement 'SHELXL-97 (Sheldrick, 1997)'
_computing_structure_solution 'SHELXS97 (Sheldrick, 2008)'
_diffrn_ambient_temperature 293(2)
_diffrn_measured_fraction_theta_full 1.000
_diffrn_measured_fraction_theta_max 0.999
_diffrn_measurement_device_type 'Bruker APEX CCD area-detector'
_diffrn_measurement_method '\f and \w'
_diffrn_radiation_monochromator graphite
_diffrn_radiation_source 'fine-focus sealed tube'
_diffrn_radiation_type MoK\a
_diffrn_radiation_wavelength 0.71073
_diffrn_reflns_av_R_equivalents 0.0288
_diffrn_reflns_av_sigmaI/netI 0.0406
_diffrn_reflns_limit_h_max 11
_diffrn_reflns_limit_h_min -11
_diffrn_reflns_limit_k_max 13
_diffrn_reflns_limit_k_min -13
_diffrn_reflns_limit_l_max 14
_diffrn_reflns_limit_l_min -14
_diffrn_reflns_number 8630
_diffrn_reflns_theta_full 25.00
_diffrn_reflns_theta_max 27.48
_diffrn_reflns_theta_min 1.85
_exptl_absorpt_coefficient_mu 0.721
_exptl_absorpt_correction_T_max 0.917
_exptl_absorpt_correction_T_min 0.917
_exptl_absorpt_correction_type multi-scan
_exptl_absorpt_process_details '(SADABS;  Sheldrick, 2000)'
_exptl_crystal_colour Colorless
_exptl_crystal_density_diffrn 1.428
_exptl_crystal_density_method 'not measured'
_exptl_crystal_description Blocks
_exptl_crystal_F_000 422
_exptl_crystal_size_max 0.12
_exptl_crystal_size_mid 0.12
_exptl_crystal_size_min 0.10
_refine_diff_density_max 0.408
_refine_diff_density_min -0.599
_refine_diff_density_rms 0.154
_refine_ls_extinction_method none
_refine_ls_goodness_of_fit_ref 1.108
_refine_ls_hydrogen_treatment mixed
_refine_ls_matrix_type full
_refine_ls_number_parameters 260
_refine_ls_number_reflns 4352
_refine_ls_number_restraints 0
_refine_ls_restrained_S_all 1.108
_refine_ls_R_factor_all 0.0501
_refine_ls_R_factor_gt 0.0337
_refine_ls_shift/su_max 0.000
_refine_ls_shift/su_mean 0.000
_refine_ls_structure_factor_coef Fsqd
_refine_ls_weighting_details 'calc w=1/[\s^2^(Fo^2^)+(0.0663P)^2^+0.0000P] where P=(Fo^2^+2Fc^2^)/3'
_refine_ls_weighting_scheme calc
_refine_ls_wR_factor_gt 0.0868
_refine_ls_wR_factor_ref 0.1116
_reflns_number_gt 3467
_reflns_number_total 4352
_reflns_threshold_expression >2sigma(I)
_cod_data_source_file c3dt53636j2.cif
_cod_data_source_block import
_cod_depositor_comments
;
The following automatic conversions were performed:

'_symmetry_cell_setting' value 'Triclinic' changed to 'triclinic'
according to
/usr/data/users/saulius/crontab/automatic-downloads/rss-feeds/RSC/lib/dictionaries/cif_core.dic
dictionary named 'cif_core.dic' version 2.4.2 from 2011-04-26.

Automatic conversion script
Id: cif_fix_values 2281 2013-09-26 08:29:07Z andrius 

 Adding full bibliography for 7029868--7029871.cif.
;
_cod_database_code 7029871

loop_
_symmetry_equiv_pos_as_xyz
'x, y, z'
'-x, -y, -z'

loop_
_atom_site_label
_atom_site_type_symbol
_atom_site_fract_x
_atom_site_fract_y
_atom_site_fract_z
_atom_site_U_iso_or_equiv
_atom_site_adp_type
_atom_site_occupancy
_atom_site_symmetry_multiplicity
_atom_site_calc_flag
_atom_site_refinement_flags
N3 N 0.26269(18) 0.46867(16) 0.26465(14) 0.0203(3) Uani 1 1 d .
C7 C 0.1707(2) 0.4854(2) 0.16158(17) 0.0244(4) Uani 1 1 d .
H8A H 0.2295 0.5088 0.0880 0.029 Uiso 1 1 calc R
H8B H 0.0710 0.5621 0.1768 0.029 Uiso 1 1 calc R
C6 C 0.4282(2) 0.3760(2) 0.23292(18) 0.0245(4) Uani 1 1 d .
H6A H 0.4905 0.4310 0.1923 0.029 Uiso 1 1 calc R
H6B H 0.4309 0.3064 0.1770 0.029 Uiso 1 1 calc R
O1 O 0.63653(19) 0.06368(17) 0.12952(15) 0.0356(4) Uani 1 1 d .
C16 C 0.5179(3) 0.0019(3) 0.1666(3) 0.0441(6) Uani 1 1 d .
Mn1 Mn 0.13940(3) 0.35432(3) 0.42219(2) 0.01940(11) Uani 1 1 d .
N7 N 0.11130(19) 0.13501(17) 0.61856(15) 0.0234(4) Uani 1 1 d .
C2 C 0.6232(2) 0.1555(2) 0.54380(19) 0.0281(5) Uani 1 1 d .
H2 H 0.6622 0.1050 0.6126 0.034 Uiso 1 1 calc R
N6 N 0.0970(2) 0.17511(18) 0.51610(15) 0.0260(4) Uani 1 1 d .
N9 N 0.10230(19) 0.48345(18) 0.58377(14) 0.0243(4) Uani 1 1 d .
C10 C 0.0824(3) 0.2020(2) 0.01565(19) 0.0315(5) Uani 1 1 d .
H11 H 0.0693 0.1784 -0.0603 0.038 Uiso 1 1 calc R
N10 N 0.18322(19) 0.46188(17) 0.66549(15) 0.0240(4) Uani 1 1 d .
N1 N 0.40267(18) 0.26723(17) 0.43301(14) 0.0231(4) Uani 1 1 d .
C8 C 0.1377(2) 0.3537(2) 0.14317(17) 0.0224(4) Uani 1 1 d .
N2 N 0.11693(18) 0.27534(17) 0.24310(14) 0.0217(4) Uani 1 1 d .
N11 N 0.2589(2) 0.4418(2) 0.74428(17) 0.0393(5) Uani 1 1 d .
C1 C 0.4648(2) 0.1939(2) 0.53093(18) 0.0270(4) Uani 1 1 d .
H1 H 0.3978 0.1682 0.5923 0.032 Uiso 1 1 calc R
C14 C 0.2999(3) 0.6942(2) 0.2002(2) 0.0304(5) Uani 1 1 d .
C5 C 0.5007(2) 0.3031(2) 0.34447(17) 0.0224(4) Uani 1 1 d .
C12 C 0.0796(2) 0.1608(2) 0.22932(18) 0.0253(4) Uani 1 1 d .
H13 H 0.0669 0.1053 0.2978 0.030 Uiso 1 1 calc R
C9 C 0.1253(3) 0.3172(2) 0.02817(18) 0.0287(5) Uani 1 1 d .
H10 H 0.1459 0.3702 -0.0400 0.034 Uiso 1 1 calc R
N8 N 0.1239(2) 0.0947(2) 0.71847(17) 0.0386(5) Uani 1 1 d .
C11 C 0.0594(2) 0.1220(2) 0.11895(19) 0.0299(5) Uani 1 1 d .
H12 H 0.0308 0.0435 0.1135 0.036 Uiso 1 1 calc R
C4 C 0.6612(2) 0.2678(2) 0.35221(19) 0.0275(5) Uani 1 1 d .
H4 H 0.7267 0.2941 0.2900 0.033 Uiso 1 1 calc R
C3 C 0.7230(2) 0.1930(2) 0.45327(19) 0.0288(5) Uani 1 1 d .
H3 H 0.8305 0.1684 0.4600 0.035 Uiso 1 1 calc R
C13 C 0.2579(3) 0.6066(2) 0.30263(18) 0.0265(4) Uani 1 1 d .
H13A H 0.1520 0.6566 0.3416 0.032 Uiso 1 1 calc R
H13B H 0.3309 0.5917 0.3622 0.032 Uiso 1 1 calc R
C15 C 0.3279(3) 0.7598(2) 0.1131(2) 0.0362(5) Uani 1 1 d .
H15 H 0.3499 0.8116 0.0445 0.043 Uiso 1 1 calc R
H14A H 0.450(3) 0.039(3) 0.250(2) 0.039(7) Uiso 1 1 d .
H14B H 0.444(3) 0.032(3) 0.104(3) 0.058(8) Uiso 1 1 d .
H14C H 0.556(3) -0.098(3) 0.167(2) 0.041(7) Uiso 1 1 d .
H1O H 0.702(3) 0.026(3) 0.183(2) 0.051(8) Uiso 1 1 d .

loop_
_atom_site_aniso_label
_atom_site_aniso_U_11
_atom_site_aniso_U_22
_atom_site_aniso_U_33
_atom_site_aniso_U_23
_atom_site_aniso_U_13
_atom_site_aniso_U_12
N3 0.0210(8) 0.0208(8) 0.0182(8) 0.0006(6) -0.0025(6) -0.0063(7)
C7 0.0264(10) 0.0271(11) 0.0186(10) 0.0047(8) -0.0052(8) -0.0080(9)
C6 0.0228(10) 0.0250(11) 0.0232(10) 0.0021(8) 0.0006(8) -0.0071(8)
O1 0.0361(9) 0.0345(9) 0.0329(9) 0.0058(7) -0.0038(7) -0.0096(7)
C16 0.0426(15) 0.0458(17) 0.0450(16) 0.0065(13) -0.0061(13) -0.0179(13)
Mn1 0.01825(17) 0.02146(18) 0.01725(17) 0.00064(12) -0.00216(11) -0.00550(12)
N7 0.0215(9) 0.0221(9) 0.0258(9) 0.0007(7) -0.0013(7) -0.0072(7)
C2 0.0262(11) 0.0291(11) 0.0268(11) 0.0022(9) -0.0093(9) -0.0051(9)
N6 0.0293(9) 0.0263(9) 0.0230(9) 0.0046(7) -0.0055(7) -0.0105(7)
N9 0.0207(8) 0.0280(9) 0.0206(8) -0.0036(7) -0.0042(7) -0.0024(7)
C10 0.0348(12) 0.0352(12) 0.0235(11) -0.0079(9) -0.0072(9) -0.0079(10)
N10 0.0223(9) 0.0245(9) 0.0239(9) 0.0005(7) -0.0046(7) -0.0060(7)
N1 0.0206(8) 0.0246(9) 0.0224(8) 0.0015(7) -0.0029(7) -0.0060(7)
C8 0.0211(9) 0.0245(10) 0.0191(9) -0.0001(8) -0.0014(8) -0.0051(8)
N2 0.0206(8) 0.0236(9) 0.0197(8) -0.0002(7) -0.0015(6) -0.0067(7)
N11 0.0390(11) 0.0486(13) 0.0319(11) 0.0031(9) -0.0166(9) -0.0129(10)
C1 0.0221(10) 0.0304(11) 0.0257(11) 0.0048(9) -0.0029(8) -0.0067(9)
C14 0.0327(12) 0.0255(11) 0.0338(12) 0.0008(9) -0.0048(9) -0.0108(9)
C5 0.0222(10) 0.0207(10) 0.0235(10) -0.0026(8) -0.0003(8) -0.0070(8)
C12 0.0236(10) 0.0253(11) 0.0255(10) 0.0001(8) -0.0004(8) -0.0076(8)
C9 0.0342(12) 0.0294(11) 0.0202(10) 0.0021(9) -0.0057(9) -0.0076(9)
N8 0.0447(12) 0.0438(12) 0.0237(10) 0.0071(9) -0.0052(8) -0.0118(10)
C11 0.0303(11) 0.0277(11) 0.0332(12) -0.0075(9) -0.0039(9) -0.0104(9)
C4 0.0225(10) 0.0306(11) 0.0302(11) -0.0024(9) -0.0002(9) -0.0111(9)
C3 0.0185(10) 0.0336(12) 0.0339(12) -0.0065(9) -0.0057(9) -0.0060(9)
C13 0.0306(11) 0.0238(11) 0.0242(10) -0.0002(8) -0.0019(8) -0.0088(9)
C15 0.0429(14) 0.0315(12) 0.0379(13) 0.0051(10) -0.0058(10) -0.0181(11)

loop_
_atom_type_symbol
_atom_type_description
_atom_type_scat_dispersion_real
_atom_type_scat_dispersion_imag
_atom_type_scat_source
C C 0.0033 0.0016 'International Tables Vol C Tables 4.2.6.8 and 6.1.1.4'
H H 0.0000 0.0000 'International Tables Vol C Tables 4.2.6.8 and 6.1.1.4'
Mn Mn 0.3368 0.7283 'International Tables Vol C Tables 4.2.6.8 and 6.1.1.4'
N N 0.0061 0.0033 'International Tables Vol C Tables 4.2.6.8 and 6.1.1.4'
O O 0.0106 0.0060 'International Tables Vol C Tables 4.2.6.8 and 6.1.1.4'

loop_
_geom_angle_atom_site_label_1
_geom_angle_atom_site_label_2
_geom_angle_atom_site_label_3
_geom_angle
_geom_angle_site_symmetry_1
_geom_angle_site_symmetry_3
C6 N3 C7 110.72(15) . .
C6 N3 C13 110.55(15) . .
C7 N3 C13 110.90(15) . .
C6 N3 Mn1 108.10(11) . .
C7 N3 Mn1 104.84(11) . .
C13 N3 Mn1 111.57(11) . .
N3 C7 C8 111.54(15) . .
N3 C7 H8A 109.3 . .
C8 C7 H8A 109.3 . .
N3 C7 H8B 109.3 . .
C8 C7 H8B 109.3 . .
H8A C7 H8B 108.0 . .
N3 C6 C5 111.38(16) . .
N3 C6 H6A 109.4 . .
C5 C6 H6A 109.4 . .
N3 C6 H6B 109.4 . .
C5 C6 H6B 109.4 . .
H6A C6 H6B 108.0 . .
C16 O1 H1O 101.1(18) . .
O1 C16 H14A 112.8(13) . .
O1 C16 H14B 105.8(16) . .
H14A C16 H14B 107(2) . .
O1 C16 H14C 114.4(15) . .
H14A C16 H14C 111(2) . .
H14B C16 H14C 106(2) . .
N6 Mn1 N9 97.84(6) . .
N6 Mn1 N9 105.08(6) . 2_566
N9 Mn1 N9 75.50(6) . 2_566
N6 Mn1 N1 93.54(6) . .
N9 Mn1 N1 90.62(6) . .
N9 Mn1 N1 157.98(6) 2_566 .
N6 Mn1 N2 90.02(6) . .
N9 Mn1 N2 163.57(6) . .
N9 Mn1 N2 88.55(6) 2_566 .
N1 Mn1 N2 103.33(6) . .
N6 Mn1 N3 154.43(6) . .
N9 Mn1 N3 103.72(6) . .
N9 Mn1 N3 93.60(6) 2_566 .
N1 Mn1 N3 72.86(5) . .
N2 Mn1 N3 72.89(6) . .
N8 N7 N6 179.0(2) . .
C3 C2 C1 118.91(19) . .
C3 C2 H2 120.5 . .
C1 C2 H2 120.5 . .
N7 N6 Mn1 129.17(14) . .
N10 N9 Mn1 128.26(13) . .
N10 N9 Mn1 126.62(13) . 2_566
Mn1 N9 Mn1 104.50(6) . 2_566
C9 C10 C11 118.50(19) . .
C9 C10 H11 120.7 . .
C11 C10 H11 120.7 . .
N11 N10 N9 179.3(2) . .
C5 N1 C1 118.14(16) . .
C5 N1 Mn1 118.59(12) . .
C1 N1 Mn1 122.83(13) . .
N2 C8 C9 121.75(19) . .
N2 C8 C7 117.09(16) . .
C9 C8 C7 121.14(18) . .
C8 N2 C12 118.03(17) . .
C8 N2 Mn1 116.23(13) . .
C12 N2 Mn1 125.69(13) . .
N1 C1 C2 122.77(19) . .
N1 C1 H1 118.6 . .
C2 C1 H1 118.6 . .
C15 C14 C13 175.0(2) . .
N1 C5 C4 121.82(18) . .
N1 C5 C6 116.24(16) . .
C4 C5 C6 121.83(18) . .
N2 C12 C11 123.11(19) . .
N2 C12 H13 118.4 . .
C11 C12 H13 118.4 . .
C10 C9 C8 119.6(2) . .
C10 C9 H10 120.2 . .
C8 C9 H10 120.2 . .
C12 C11 C10 118.9(2) . .
C12 C11 H12 120.6 . .
C10 C11 H12 120.6 . .
C3 C4 C5 119.36(19) . .
C3 C4 H4 120.3 . .
C5 C4 H4 120.3 . .
C2 C3 C4 119.00(18) . .
C2 C3 H3 120.5 . .
C4 C3 H3 120.5 . .
C14 C13 N3 113.16(17) . .
C14 C13 H13A 108.9 . .
N3 C13 H13A 108.9 . .
C14 C13 H13B 108.9 . .
N3 C13 H13B 108.9 . .
H13A C13 H13B 107.8 . .
C14 C15 H15 180.0 . .

loop_
_geom_bond_atom_site_label_1
_geom_bond_atom_site_label_2
_geom_bond_distance
_geom_bond_site_symmetry_2
N3 C6 1.476(2) .
N3 C7 1.478(2) .
N3 C13 1.481(3) .
N3 Mn1 2.3842(16) .
C7 C8 1.504(3) .
C7 H8A 0.9700 .
C7 H8B 0.9700 .
C6 C5 1.508(3) .
C6 H6A 0.9700 .
C6 H6B 0.9700 .
O1 C16 1.420(3) .
O1 H1O 0.87(3) .
C16 H14A 1.05(3) .
C16 H14B 0.99(3) .
C16 H14C 0.95(3) .
Mn1 N6 2.1532(17) .
Mn1 N9 2.2245(16) .
Mn1 N9 2.2441(16) 2_566
Mn1 N1 2.2545(16) .
Mn1 N2 2.2646(16) .
N7 N8 1.161(2) .
N7 N6 1.189(2) .
C2 C3 1.375(3) .
C2 C1 1.375(3) .
C2 H2 0.9300 .
N9 N10 1.209(2) .
N9 Mn1 2.2441(16) 2_566
C10 C9 1.379(3) .
C10 C11 1.388(3) .
C10 H11 0.9300 .
N10 N11 1.152(2) .
N1 C5 1.344(2) .
N1 C1 1.348(2) .
C8 N2 1.346(2) .
C8 C9 1.388(3) .
N2 C12 1.346(3) .
C1 H1 0.9300 .
C14 C15 1.180(3) .
C14 C13 1.479(3) .
C5 C4 1.384(3) .
C12 C11 1.372(3) .
C12 H13 0.9300 .
C9 H10 0.9300 .
C11 H12 0.9300 .
C4 C3 1.381(3) .
C4 H4 0.9300 .
C3 H3 0.9300 .
C13 H13A 0.9700 .
C13 H13B 0.9700 .
C15 H15 0.9300 .
